data_4315902
loop_
_publ_author_name
'Jue-Chao Jiang'
'Zhao-Lian Chu'
'Wei Huang'
'Gang Wang'
'Xiao-Zeng You'

_publ_section_title
;
 Dinuclear Cadmium(II), Zinc(II), and Manganese(II), Trinuclear
 Nickel(II), and Pentanuclear Copper(II) Complexes with Novel Macrocyclic
 and Acyclic Schiff-Base Ligands Having Enantiopure or Racemic Camphoric
 Diamine Components
;
_journal_name_full 'Inorganic Chemistry'
_journal_page_first 5897
_journal_page_last 5911
_journal_paper_doi 10.1021/ic100349d
_journal_volume 49
_journal_year 2010
_chemical_formula_sum 'C52 H74 Cl8 Cu5 N8 O13'
_chemical_formula_weight 1620.49
_chemical_name_systematic
; 
 ? 
;
_space_group_IT_number 15
_symmetry_cell_setting monoclinic
_symmetry_space_group_name_Hall '-C 2yc'
_symmetry_space_group_name_H-M 'C 1 2/c 1'
_atom_sites_solution_hydrogens geom
_atom_sites_solution_primary direct
_atom_sites_solution_secondary difmap
_audit_creation_method SHELXL-97
_cell_angle_alpha 90.00
_cell_angle_beta 116.93(3)
_cell_angle_gamma 90.00
_cell_formula_units_Z 4
_cell_length_a 19.582(4)
_cell_length_b 19.480(3)
_cell_length_c 21.563(4)
_cell_measurement_reflns_used 5281
_cell_measurement_temperature 100(2)
_cell_measurement_theta_max 27.4835
_cell_measurement_theta_min 3.0312
_cell_volume 7333(3)
_computing_cell_refinement 'CrystalClear (Rigaku Corp., 2001)'
_computing_data_collection 'CrystalClear (Molecular Structure Corporation & Rigaku Corporation, 2001)'
_computing_data_reduction 'TEXSAN (Molecular Structure Corporation & Rigaku Corporation, 2000)'
_computing_molecular_graphics SHELXTL
_computing_publication_material SHELXTL
_computing_structure_refinement SHELXTL
_computing_structure_solution 'SHELXTL (BRUKER 2000)'
_diffrn_ambient_temperature 100(2)
_diffrn_detector_area_resol_mean 14.6199
_diffrn_measured_fraction_theta_full 0.994
_diffrn_measured_fraction_theta_max 0.994
_diffrn_measurement_device_type 'Rigaku Mercury CCD area-detector'
_diffrn_measurement_method '\f and \w scans'
_diffrn_radiation_monochromator graphite
_diffrn_radiation_source 'fine-focus sealed tube'
_diffrn_radiation_type MoK\a
_diffrn_radiation_wavelength 0.71073
_diffrn_reflns_av_R_equivalents 0.1590
_diffrn_reflns_av_sigmaI/netI 0.1224
_diffrn_reflns_limit_h_max 21
_diffrn_reflns_limit_h_min -23
_diffrn_reflns_limit_k_max 20
_diffrn_reflns_limit_k_min -23
_diffrn_reflns_limit_l_max 25
_diffrn_reflns_limit_l_min -25
_diffrn_reflns_number 31736
_diffrn_reflns_theta_full 25.00
_diffrn_reflns_theta_max 25.00
_diffrn_reflns_theta_min 3.13
_diffrn_standards_decay_% 0
_diffrn_standards_interval_count 0
_diffrn_standards_interval_time 0
_diffrn_standards_number 0
_exptl_absorpt_coefficient_mu 1.775
_exptl_absorpt_correction_T_max 0.8425
_exptl_absorpt_correction_T_min 0.7178
_exptl_absorpt_process_details '(REQAB, Jacobson, 1998)'
_exptl_crystal_colour green
_exptl_crystal_density_diffrn 1.468
_exptl_crystal_density_method 'not measured'
_exptl_crystal_description block
_exptl_crystal_F_000 3308
_exptl_crystal_size_max 0.20
_exptl_crystal_size_mid 0.10
_exptl_crystal_size_min 0.10
_refine_diff_density_max 0.653
_refine_diff_density_min -0.487
_refine_diff_density_rms 0.103
_refine_ls_extinction_method none
_refine_ls_goodness_of_fit_ref 1.322
_refine_ls_hydrogen_treatment constr
_refine_ls_matrix_type full
_refine_ls_number_parameters 396
_refine_ls_number_reflns 6443
_refine_ls_number_restraints 0
_refine_ls_restrained_S_all 1.322
_refine_ls_R_factor_all 0.2151
_refine_ls_R_factor_gt 0.1623
_refine_ls_shift/su_max 0.078
_refine_ls_shift/su_mean 0.009
_refine_ls_structure_factor_coef Fsqd
_refine_ls_weighting_details 'calc w=1/[\s^2^(Fo^2^)+(0.0407P)^2^+122.5876P] where P=(Fo^2^+2Fc^2^)/3'
_refine_ls_weighting_scheme calc
_refine_ls_wR_factor_gt 0.2564
_refine_ls_wR_factor_ref 0.2748
_reflns_number_gt 4641
_reflns_number_total 6443
_reflns_threshold_expression >2sigma(I)
_cod_data_source_file ic100349d_si_004.cif
_cod_data_source_block 12
_cod_original_cell_volume 7334(2)
_cod_database_code 4315902

loop_
_symmetry_equiv_pos_as_xyz
'x, y, z'
'-x, y, -z+1/2'
'x+1/2, y+1/2, z'
'-x+1/2, y+1/2, -z+1/2'
'-x, -y, -z'
'x, -y, z-1/2'
'-x+1/2, -y+1/2, -z'
'x+1/2, -y+1/2, z-1/2'

loop_
_atom_site_label
_atom_site_type_symbol
_atom_site_fract_x
_atom_site_fract_y
_atom_site_fract_z
_atom_site_U_iso_or_equiv
_atom_site_adp_type
_atom_site_occupancy
_atom_site_symmetry_multiplicity
_atom_site_calc_flag
_atom_site_refinement_flags
_atom_site_disorder_assembly
_atom_site_disorder_group
Cu1 Cu 0.435488(8) 0.237064(9) 0.079582(9) 0.05931(6) Uani 1 1 d . . .
Cu2 Cu 0.346804(8) 0.105951(8) 0.017702(8) 0.05447(6) Uani 1 1 d . . .
Cu3 Cu 0.2500 0.2500 0.0000 0.04116(7) Uani 1 2 d S . .
C1 C 0.49041(6) 0.10155(7) 0.15014(5) 0.0457(4) Uani 1 1 d . . .
C2 C 0.48844(6) 0.02985(7) 0.14991(6) 0.0538(5) Uani 1 1 d . . .
C3 C 0.54837(7) -0.00702(8) 0.20275(6) 0.0625(5) Uani 1 1 d . . .
H3 H 0.5469 -0.0558 0.2032 0.075 Uiso 1 1 calc R . .
C4 C 0.60930(7) 0.02777(9) 0.25397(6) 0.0685(6) Uani 1 1 d . . .
C5 C 0.61267(6) 0.09547(9) 0.25426(6) 0.0722(6) Uani 1 1 d . . .
H5 H 0.6549 0.1183 0.2903 0.087 Uiso 1 1 calc R . .
C6 C 0.55583(6) 0.13318(8) 0.20309(6) 0.0575(5) Uani 1 1 d . . .
C7 C 0.43074(7) -0.01033(8) 0.09701(7) 0.0694(6) Uani 1 1 d . . .
H7 H 0.4368 -0.0587 0.1026 0.083 Uiso 1 1 calc R . .
C8 C 0.31873(9) -0.04214(9) -0.00447(8) 0.0893(7) Uani 1 1 d . . .
H8 H 0.3379 -0.0887 0.0152 0.107 Uiso 1 1 calc R . .
C9 C 0.31045(10) -0.03812(9) -0.07341(9) 0.0971(8) Uani 1 1 d . . .
C10 C 0.25017(7) 0.01806(7) -0.11147(6) 0.0585(5) Uani 1 1 d . . .
C11 C 0.19280(10) 0.00012(12) -0.08323(11) 0.1368(10) Uani 1 1 d . . .
H11A H 0.1665 0.0423 -0.0800 0.164 Uiso 1 1 calc R . .
H11B H 0.1536 -0.0319 -0.1155 0.164 Uiso 1 1 calc R . .
C12 C 0.23317(7) -0.03182(9) -0.01388(8) 0.0814(7) Uani 1 1 d . . .
H12A H 0.2097 -0.0764 -0.0123 0.098 Uiso 1 1 calc R . .
H12B H 0.2327 -0.0014 0.0227 0.098 Uiso 1 1 calc R . .
C13 C 0.38700(7) -0.02410(10) -0.07553(8) 0.0887(7) Uani 1 1 d . . .
H13A H 0.3989 0.0250 -0.0684 0.133 Uiso 1 1 calc R . .
H13B H 0.3826 -0.0380 -0.1209 0.133 Uiso 1 1 calc R . .
H13C H 0.4280 -0.0504 -0.0387 0.133 Uiso 1 1 calc R . .
C14 C 0.27791(14) -0.10912(9) -0.11029(10) 0.1573(13) Uani 1 1 d . . .
H14A H 0.3120 -0.1462 -0.0829 0.236 Uiso 1 1 calc R . .
H14B H 0.2749 -0.1087 -0.1569 0.236 Uiso 1 1 calc R . .
H14C H 0.2267 -0.1165 -0.1140 0.236 Uiso 1 1 calc R . .
C15 C 0.21189(13) 0.02210(10) -0.18773(9) 0.1319(11) Uani 1 1 d . . .
H15A H 0.1774 0.0618 -0.2025 0.198 Uiso 1 1 calc R . .
H15B H 0.1823 -0.0199 -0.2070 0.198 Uiso 1 1 calc R . .
H15C H 0.2504 0.0272 -0.2046 0.198 Uiso 1 1 calc R . .
C16 C 0.50899(8) 0.36383(7) 0.04913(8) 0.0793(6) Uani 1 1 d . . .
C17 C 0.58656(8) 0.33679(9) 0.10818(8) 0.0822(7) Uani 1 1 d . . .
C18 C 0.56937(8) 0.32053(9) 0.16824(8) 0.0909(7) Uani 1 1 d . . .
H18 H 0.6172 0.3230 0.2133 0.109 Uiso 1 1 calc R . .
C19 C 0.51493(8) 0.38073(8) 0.16234(7) 0.0864(6) Uani 1 1 d . . .
H19A H 0.4724 0.3638 0.1712 0.104 Uiso 1 1 calc R . .
H19B H 0.5433 0.4162 0.1975 0.104 Uiso 1 1 calc R . .
C20 C 0.48330(10) 0.41127(11) 0.09047(10) 0.1172(10) Uani 1 1 d . . .
H20A H 0.5036 0.4582 0.0924 0.141 Uiso 1 1 calc R . .
H20B H 0.4267 0.4136 0.0690 0.141 Uiso 1 1 calc R . .
C21 C 0.51451(9) 0.40118(10) -0.01173(10) 0.1199(10) Uani 1 1 d . . .
H21A H 0.5389 0.3709 -0.0321 0.180 Uiso 1 1 calc R . .
H21B H 0.5451 0.4430 0.0056 0.180 Uiso 1 1 calc R . .
H21C H 0.4630 0.4133 -0.0472 0.180 Uiso 1 1 calc R . .
C22 C 0.61813(8) 0.27452(10) 0.08460(9) 0.1056(8) Uani 1 1 d . . .
H22A H 0.6600 0.2533 0.1252 0.158 Uiso 1 1 calc R . .
H22B H 0.6372 0.2900 0.0520 0.158 Uiso 1 1 calc R . .
H22C H 0.5771 0.2408 0.0616 0.158 Uiso 1 1 calc R . .
C23 C 0.64899(9) 0.39478(11) 0.13306(12) 0.1378(11) Uani 1 1 d . . .
H23A H 0.6289 0.4359 0.1453 0.207 Uiso 1 1 calc R . .
H23B H 0.6623 0.4059 0.0955 0.207 Uiso 1 1 calc R . .
H23C H 0.6948 0.3788 0.1739 0.207 Uiso 1 1 calc R . .
C24 C 0.57068(7) 0.20663(9) 0.20459(7) 0.0765(6) Uani 1 1 d . . .
H24 H 0.6145 0.2227 0.2444 0.092 Uiso 1 1 calc R . .
C25 C 0.3400(3) 0.7759(3) 0.0957(4) 0.515(6) Uani 1 1 d . . .
C26 C 0.4111(3) 0.8037(3) 0.1282(8) 0.945(14) Uani 1 1 d . . .
Cl1 Cl 0.68178(2) -0.02254(3) 0.31716(2) 0.1241(2) Uani 1 1 d . . .
Cl2 Cl 0.232895(18) 0.14120(2) 0.050302(17) 0.06821(13) Uani 1 1 d . . .
Cl3 Cl 0.347425(19) 0.28684(2) 0.127028(17) 0.06716(13) Uani 1 1 d . . .
Cl4 Cl 0.44045(7) 0.16916(8) 0.92700(7) 0.4665(7) Uani 1 1 d . . .
N1 N 0.37037(6) 0.01062(6) 0.04159(6) 0.0656(5) Uani 1 1 d . . .
N2 N 0.53297(6) 0.25207(6) 0.15988(5) 0.0685(5) Uani 1 1 d . . .
N3 N 0.45299(6) 0.30806(6) 0.02147(6) 0.0689(5) Uani 1 1 d . . .
H3A H 0.4647 0.2845 -0.0094 0.083 Uiso 1 1 calc R . .
H3B H 0.4063 0.3287 -0.0045 0.083 Uiso 1 1 calc R . .
N4 N 0.28005(7) 0.08593(6) -0.08031(5) 0.0666(5) Uani 1 1 d . . .
H4A H 0.2376 0.1133 -0.0925 0.080 Uiso 1 1 calc R . .
H4B H 0.3052 0.1028 -0.1042 0.080 Uiso 1 1 calc R . .
O1 O 0.43541(4) 0.13737(4) 0.10339(4) 0.0491(3) Uani 1 1 d . . .
O2 O 0.33923(4) 0.20620(4) -0.00113(4) 0.0400(3) Uani 1 1 d . . .
H2A H 0.3407 0.2145 -0.0392 0.060 Uiso 1 1 d R . .
O4 O 0.3150(2) 0.2890(3) 0.79904(13) 0.570(4) Uani 1 1 d . . .
O5 O 0.32980(14) 0.2207(3) 0.86218(15) 0.423(3) Uani 1 1 d . . .
O6 O 0.49390(9) 0.16652(8) 0.94205(9) 0.2822(8) Uani 1 1 d . . .
O7 O 0.4504(4) 0.7708(4) 0.1434(4) 0.992(6) Uani 1 1 d . . .
O8 O 0.0000 0.8971(5) 0.7500 0.970(15) Uani 1 2 d S . .

loop_
_atom_site_aniso_label
_atom_site_aniso_U_11
_atom_site_aniso_U_22
_atom_site_aniso_U_33
_atom_site_aniso_U_23
_atom_site_aniso_U_13
_atom_site_aniso_U_12
Cu1 0.03611(6) 0.05585(10) 0.07263(9) -0.00404(8) 0.01292(6) -0.00087(7)
Cu2 0.04743(7) 0.04567(9) 0.05156(7) -0.00179(7) 0.00596(6) 0.00912(7)
Cu3 0.03340(7) 0.04002(11) 0.04881(9) -0.00049(9) 0.01753(6) 0.00941(8)
C1 0.0365(5) 0.0695(8) 0.0288(5) 0.0042(5) 0.0127(4) 0.0103(6)
C2 0.0397(5) 0.0713(9) 0.0504(6) 0.0161(6) 0.0206(4) 0.0171(6)
C3 0.0698(6) 0.0762(10) 0.0629(5) 0.0242(6) 0.0490(4) 0.0173(7)
C4 0.0409(6) 0.1091(12) 0.0517(6) 0.0149(7) 0.0176(5) 0.0226(7)
C5 0.0353(5) 0.1308(13) 0.0530(6) -0.0101(8) 0.0221(4) 0.0200(7)
C6 0.0327(5) 0.0923(10) 0.0488(6) -0.0017(6) 0.0198(4) 0.0161(6)
C7 0.0700(7) 0.0533(9) 0.0960(8) 0.0174(7) 0.0473(6) 0.0200(7)
C8 0.0748(9) 0.0633(10) 0.0972(11) -0.0081(9) 0.0102(8) -0.0045(8)
C9 0.1115(11) 0.0590(10) 0.0994(10) -0.0217(8) 0.0288(9) 0.0240(9)
C10 0.0514(6) 0.0643(8) 0.0558(6) -0.0297(6) 0.0208(5) -0.0022(6)
C11 0.0889(11) 0.1384(16) 0.1671(15) -0.0765(12) 0.0440(11) -0.0316(12)
C12 0.0587(7) 0.0960(12) 0.0879(9) -0.0112(9) 0.0318(6) -0.0180(8)
C13 0.0698(7) 0.1142(13) 0.1012(8) -0.0262(9) 0.0555(5) 0.0111(8)
C14 0.211(2) 0.0618(11) 0.1448(14) -0.0551(10) 0.0332(15) 0.0142(14)
C15 0.1806(19) 0.0880(14) 0.0883(11) -0.0345(10) 0.0268(12) 0.0020(14)
C16 0.0791(7) 0.0378(8) 0.1372(10) -0.0190(8) 0.0631(6) 0.0000(7)
C17 0.0627(7) 0.0760(11) 0.1121(10) -0.0284(8) 0.0433(6) -0.0151(7)
C18 0.0708(8) 0.0988(12) 0.0937(9) -0.0457(8) 0.0289(7) -0.0074(9)
C19 0.0802(7) 0.0658(9) 0.1416(8) -0.0636(7) 0.0750(5) -0.0233(7)
C20 0.0875(10) 0.0936(15) 0.1646(15) 0.0001(13) 0.0518(10) 0.0055(10)
C21 0.0867(9) 0.0903(14) 0.1831(16) 0.0145(13) 0.0615(9) -0.0188(10)
C22 0.0629(7) 0.1241(16) 0.1358(11) -0.0337(11) 0.0502(7) 0.0025(9)
C23 0.0925(10) 0.1094(14) 0.2087(18) -0.0422(14) 0.0658(11) -0.0560(10)
C24 0.0387(6) 0.1194(13) 0.0593(7) -0.0325(8) 0.0114(5) -0.0076(7)
C25 0.396(5) 0.297(6) 0.934(10) 0.202(6) 0.372(5) 0.045(5)
C26 0.272(4) 0.200(4) 2.00(3) -0.103(9) 0.196(9) 0.136(3)
Cl1 0.0823(2) 0.1995(4) 0.0733(2) 0.0542(3) 0.02015(19) 0.0770(2)
Cl2 0.05837(15) 0.0756(2) 0.07772(17) -0.01070(18) 0.03705(12) 0.00515(17)
Cl3 0.06484(16) 0.0662(2) 0.07667(17) -0.00003(17) 0.03750(13) 0.01215(16)
Cl4 0.6902(9) 0.3610(13) 0.6753(9) -0.2928(9) 0.5963(5) -0.2960(10)
N1 0.0593(6) 0.0389(6) 0.0793(7) 0.0039(5) 0.0145(5) 0.0089(5)
N2 0.0486(5) 0.0674(8) 0.0682(6) -0.0244(6) 0.0078(5) -0.0040(6)
N3 0.0554(5) 0.0474(7) 0.1011(7) -0.0022(6) 0.0330(5) -0.0177(5)
N4 0.0927(7) 0.0497(7) 0.0400(5) -0.0022(5) 0.0148(5) 0.0141(6)
O1 0.0315(3) 0.0546(5) 0.0517(4) 0.0011(4) 0.0103(3) 0.0106(4)
O2 0.0334(3) 0.0375(4) 0.0477(4) 0.0015(3) 0.0171(3) 0.0033(3)
O4 0.404(4) 1.086(9) 0.1786(17) 0.264(3) 0.094(2) 0.213(5)
O5 0.2890(16) 0.670(7) 0.433(2) 0.043(4) 0.2724(12) 0.122(3)
O6 0.2036(10) 0.2261(10) 0.1964(12) -0.1344(8) -0.1030(10) 0.1810(7)
O7 0.919(7) 1.461(12) 0.605(8) 0.429(8) 0.352(6) 0.872(6)
O8 0.678(15) 0.384(11) 1.19(3) 0.000 -0.155(17) 0.000

loop_
_atom_type_symbol
_atom_type_description
_atom_type_scat_dispersion_real
_atom_type_scat_dispersion_imag
_atom_type_scat_source
C C 0.0033 0.0016 'International Tables Vol C Tables 4.2.6.8 and 6.1.1.4'
H H 0.0000 0.0000 'International Tables Vol C Tables 4.2.6.8 and 6.1.1.4'
N N 0.0061 0.0033 'International Tables Vol C Tables 4.2.6.8 and 6.1.1.4'
O O 0.0106 0.0060 'International Tables Vol C Tables 4.2.6.8 and 6.1.1.4'
Cl Cl 0.1484 0.1585 'International Tables Vol C Tables 4.2.6.8 and 6.1.1.4'
Cu Cu 0.3201 1.2651 'International Tables Vol C Tables 4.2.6.8 and 6.1.1.4'

loop_
_geom_angle_atom_site_label_1
_geom_angle_atom_site_label_2
_geom_angle_atom_site_label_3
_geom_angle
_geom_angle_site_symmetry_1
_geom_angle_site_symmetry_3
_geom_angle_publ_flag
N2 Cu1 O2 171.10(4) . . ?
N2 Cu1 N3 94.41(5) . . ?
O2 Cu1 N3 91.39(4) . . ?
N2 Cu1 O1 91.83(4) . . ?
O2 Cu1 O1 79.72(3) . . ?
N3 Cu1 O1 148.21(5) . . ?
N2 Cu1 Cl3 98.94(4) . . ?
O2 Cu1 Cl3 85.49(3) . . ?
N3 Cu1 Cl3 109.04(4) . . ?
O1 Cu1 Cl3 100.68(3) . . ?
N1 Cu2 N4 93.36(5) . . ?
N1 Cu2 O1 92.64(4) . . ?
N4 Cu2 O1 161.35(5) . . ?
N1 Cu2 O2 171.48(4) . . ?
N4 Cu2 O2 91.36(4) . . ?
O1 Cu2 O2 80.74(3) . . ?
N1 Cu2 Cl2 107.47(4) . . ?
N4 Cu2 Cl2 96.02(5) . . ?
O1 Cu2 Cl2 98.99(3) . . ?
O2 Cu2 Cl2 79.05(3) . . ?
O2 Cu3 O2 180.00(6) 7 . ?
O2 Cu3 Cl2 93.97(3) 7 . ?
O2 Cu3 Cl2 86.03(3) . . ?
O2 Cu3 Cl2 86.03(3) 7 7 ?
O2 Cu3 Cl2 93.97(3) . 7 ?
Cl2 Cu3 Cl2 180.000(18) . 7 ?
O2 Cu3 Cl3 95.67(3) 7 . ?
O2 Cu3 Cl3 84.33(3) . . ?
Cl2 Cu3 Cl3 87.451(16) . . ?
Cl2 Cu3 Cl3 92.549(16) 7 . ?
O2 Cu3 Cl3 84.33(3) 7 7 ?
O2 Cu3 Cl3 95.67(3) . 7 ?
Cl2 Cu3 Cl3 92.549(16) . 7 ?
Cl2 Cu3 Cl3 87.451(16) 7 7 ?
Cl3 Cu3 Cl3 180.0 . 7 ?
O1 C1 C2 121.58(9) . . ?
O1 C1 C6 121.55(12) . . ?
C2 C1 C6 116.86(10) . . ?
C1 C2 C3 119.73(10) . . ?
C1 C2 C7 124.30(10) . . ?
C3 C2 C7 115.90(13) . . ?
C4 C3 C2 119.90(14) . . ?
C4 C3 H3 120.1 . . ?
C2 C3 H3 120.1 . . ?
C5 C4 C3 121.13(12) . . ?
C5 C4 Cl1 122.21(9) . . ?
C3 C4 Cl1 116.66(13) . . ?
C4 C5 C6 120.68(11) . . ?
C4 C5 H5 119.7 . . ?
C6 C5 H5 119.7 . . ?
C5 C6 C1 121.62(14) . . ?
C5 C6 C24 115.25(11) . . ?
C1 C6 C24 122.98(11) . . ?
N1 C7 C2 128.45(14) . . ?
N1 C7 H7 115.8 . . ?
C2 C7 H7 115.8 . . ?
C9 C8 N1 112.71(16) . . ?
C9 C8 C12 104.02(13) . . ?
N1 C8 C12 110.93(14) . . ?
C9 C8 H8 109.7 . . ?
N1 C8 H8 109.7 . . ?
C12 C8 H8 109.7 . . ?
C8 C9 C13 112.82(13) . . ?
C8 C9 C10 106.99(16) . . ?
C13 C9 C10 112.16(15) . . ?
C8 C9 C14 107.89(17) . . ?
C13 C9 C14 108.40(18) . . ?
C10 C9 C14 108.42(12) . . ?
C15 C10 N4 110.94(13) . . ?
C15 C10 C11 111.17(14) . . ?
N4 C10 C11 103.44(14) . . ?
C15 C10 C9 120.84(15) . . ?
N4 C10 C9 110.00(10) . . ?
C11 C10 C9 98.49(14) . . ?
C12 C11 C10 110.13(14) . . ?
C12 C11 H11A 109.6 . . ?
C10 C11 H11A 109.6 . . ?
C12 C11 H11B 109.6 . . ?
C10 C11 H11B 109.6 . . ?
H11A C11 H11B 108.1 . . ?
C11 C12 C8 103.31(16) . . ?
C11 C12 H12A 111.1 . . ?
C8 C12 H12A 111.1 . . ?
C11 C12 H12B 111.1 . . ?
C8 C12 H12B 111.1 . . ?
H12A C12 H12B 109.1 . . ?
C9 C13 H13A 109.5 . . ?
C9 C13 H13B 109.5 . . ?
H13A C13 H13B 109.5 . . ?
C9 C13 H13C 109.5 . . ?
H13A C13 H13C 109.5 . . ?
H13B C13 H13C 109.5 . . ?
C9 C14 H14A 109.5 . . ?
C9 C14 H14B 109.5 . . ?
H14A C14 H14B 109.5 . . ?
C9 C14 H14C 109.5 . . ?
H14A C14 H14C 109.5 . . ?
H14B C14 H14C 109.5 . . ?
C10 C15 H15A 109.5 . . ?
C10 C15 H15B 109.5 . . ?
H15A C15 H15B 109.5 . . ?
C10 C15 H15C 109.5 . . ?
H15A C15 H15C 109.5 . . ?
H15B C15 H15C 109.5 . . ?
N3 C16 C20 107.70(15) . . ?
N3 C16 C21 109.30(13) . . ?
C20 C16 C21 112.38(15) . . ?
N3 C16 C17 110.67(12) . . ?
C20 C16 C17 100.63(13) . . ?
C21 C16 C17 115.68(15) . . ?
C18 C17 C22 113.21(15) . . ?
C18 C17 C16 104.88(14) . . ?
C22 C17 C16 112.39(13) . . ?
C18 C17 C23 107.40(15) . . ?
C22 C17 C23 108.12(15) . . ?
C16 C17 C23 110.74(14) . . ?
N2 C18 C17 111.43(14) . . ?
N2 C18 C19 113.26(13) . . ?
C17 C18 C19 100.53(13) . . ?
N2 C18 H18 110.4 . . ?
C17 C18 H18 110.4 . . ?
C19 C18 H18 110.4 . . ?
C20 C19 C18 109.27(16) . . ?
C20 C19 H19A 109.8 . . ?
C18 C19 H19A 109.8 . . ?
C20 C19 H19B 109.8 . . ?
C18 C19 H19B 109.8 . . ?
H19A C19 H19B 108.3 . . ?
C19 C20 C16 105.80(15) . . ?
C19 C20 H20A 110.6 . . ?
C16 C20 H20A 110.6 . . ?
C19 C20 H20B 110.6 . . ?
C16 C20 H20B 110.6 . . ?
H20A C20 H20B 108.7 . . ?
C16 C21 H21A 109.5 . . ?
C16 C21 H21B 109.5 . . ?
H21A C21 H21B 109.5 . . ?
C16 C21 H21C 109.5 . . ?
H21A C21 H21C 109.5 . . ?
H21B C21 H21C 109.5 . . ?
C17 C22 H22A 109.5 . . ?
C17 C22 H22B 109.5 . . ?
H22A C22 H22B 109.5 . . ?
C17 C22 H22C 109.5 . . ?
H22A C22 H22C 109.5 . . ?
H22B C22 H22C 109.5 . . ?
C17 C23 H23A 109.5 . . ?
C17 C23 H23B 109.5 . . ?
H23A C23 H23B 109.5 . . ?
C17 C23 H23C 109.5 . . ?
H23A C23 H23C 109.5 . . ?
H23B C23 H23C 109.5 . . ?
N2 C24 C6 128.73(11) . . ?
N2 C24 H24 115.6 . . ?
C6 C24 H24 115.6 . . ?
O7 C26 C25 113.4(7) . . ?
Cu3 Cl2 Cu2 79.202(18) . . ?
Cu1 Cl3 Cu3 77.46(2) . . ?
C7 N1 C8 117.39(12) . . ?
C7 N1 Cu2 123.54(9) . . ?
C8 N1 Cu2 119.06(8) . . ?
C24 N2 C18 116.86(11) . . ?
C24 N2 Cu1 125.00(10) . . ?
C18 N2 Cu1 118.03(8) . . ?
C16 N3 Cu1 124.59(10) . . ?
C16 N3 H3A 106.2 . . ?
Cu1 N3 H3A 106.2 . . ?
C16 N3 H3B 106.2 . . ?
Cu1 N3 H3B 106.2 . . ?
H3A N3 H3B 106.4 . . ?
C10 N4 Cu2 127.07(8) . . ?
C10 N4 H4A 105.5 . . ?
Cu2 N4 H4A 105.5 . . ?
C10 N4 H4B 105.5 . . ?
Cu2 N4 H4B 105.5 . . ?
H4A N4 H4B 106.1 . . ?
C1 O1 Cu2 129.03(8) . . ?
C1 O1 Cu1 128.51(7) . . ?
Cu2 O1 Cu1 99.36(3) . . ?
Cu3 O2 Cu2 114.27(4) . . ?
Cu3 O2 Cu1 110.78(4) . . ?
Cu2 O2 Cu1 99.47(3) . . ?
Cu3 O2 H2A 110.6 . . ?
Cu2 O2 H2A 110.6 . . ?
Cu1 O2 H2A 110.7 . . ?

loop_
_geom_bond_atom_site_label_1
_geom_bond_atom_site_label_2
_geom_bond_distance
_geom_bond_site_symmetry_2
_geom_bond_publ_flag
Cu1 N2 1.9323(12) . ?
Cu1 O2 1.9931(10) . ?
Cu1 N3 1.9973(13) . ?
Cu1 O1 2.0089(9) . ?
Cu1 Cl3 2.5610(7) . ?
Cu2 N1 1.9266(11) . ?
Cu2 N4 1.9558(11) . ?
Cu2 O1 1.9737(10) . ?
Cu2 O2 1.9864(8) . ?
Cu2 Cl2 2.7132(7) . ?
Cu3 O2 1.9545(8) 7 ?
Cu3 O2 1.9545(8) . ?
Cu3 Cl2 2.4717(5) . ?
Cu3 Cl2 2.4717(5) 7 ?
Cu3 Cl3 2.6314(11) . ?
Cu3 Cl3 2.6314(11) 7 ?
C1 O1 1.2961(13) . ?
C1 C2 1.397(2) . ?
C1 C6 1.4141(15) . ?
C2 C3 1.4072(16) . ?
C2 C7 1.4223(17) . ?
C3 C4 1.3818(17) . ?
C3 H3 0.9500 . ?
C4 C5 1.320(2) . ?
C4 Cl1 1.7550(14) . ?
C5 C6 1.3724(17) . ?
C5 H5 0.9500 . ?
C6 C24 1.458(2) . ?
C7 N1 1.3087(15) . ?
C7 H7 0.9500 . ?
C8 C9 1.423(3) . ?
C8 N1 1.4682(19) . ?
C8 C12 1.607(2) . ?
C8 H8 1.0000 . ?
C9 C13 1.545(3) . ?
C9 C10 1.545(2) . ?
C9 C14 1.579(2) . ?
C10 C15 1.468(2) . ?
C10 N4 1.4784(17) . ?
C10 C11 1.541(3) . ?
C11 C12 1.476(3) . ?
C11 H11A 0.9900 . ?
C11 H11B 0.9900 . ?
C12 H12A 0.9900 . ?
C12 H12B 0.9900 . ?
C13 H13A 0.9800 . ?
C13 H13B 0.9800 . ?
C13 H13C 0.9800 . ?
C14 H14A 0.9800 . ?
C14 H14B 0.9800 . ?
C14 H14C 0.9800 . ?
C15 H15A 0.9800 . ?
C15 H15B 0.9800 . ?
C15 H15C 0.9800 . ?
C16 N3 1.4650(18) . ?
C16 C20 1.519(3) . ?
C16 C21 1.546(3) . ?
C16 C17 1.5667(19) . ?
C17 C18 1.512(3) . ?
C17 C22 1.548(3) . ?
C17 C23 1.570(2) . ?
C18 N2 1.484(2) . ?
C18 C19 1.551(2) . ?
C18 H18 1.0000 . ?
C19 C20 1.507(3) . ?
C19 H19A 0.9900 . ?
C19 H19B 0.9900 . ?
C20 H20A 0.9900 . ?
C20 H20B 0.9900 . ?
C21 H21A 0.9800 . ?
C21 H21B 0.9800 . ?
C21 H21C 0.9800 . ?
C22 H22A 0.9800 . ?
C22 H22B 0.9800 . ?
C22 H22C 0.9800 . ?
C23 H23A 0.9800 . ?
C23 H23B 0.9800 . ?
C23 H23C 0.9800 . ?
C24 N2 1.2701(18) . ?
C24 H24 0.9500 . ?
C25 C26 1.354(8) . ?
C26 O7 0.940(9) . ?
Cl4 O6 0.946(2) . ?
N3 H3A 0.9200 . ?
N3 H3B 0.9200 . ?
N4 H4A 0.9200 . ?
N4 H4B 0.9200 . ?
O2 H2A 0.8499 . ?
